data_1550291
loop_
_publ_author_name
'DUMAS, Adrien'
'Colombel-Rouen, Sophie'
'Curbet, Idriss'
'Forcher, Gw\'ena\"el'
'Tripoteau, Fabien'
'Caijo, Fr\'ed\'eric'
'Rouen, Mathieu'
'Queval, Pierre'
'Basle, Olivier'
'Mauduit, Marc'

_publ_section_title
;
 Highly selective macrocyclic ring-closing metathesis of terminal olefins
 in non-chlorinated solvents at low dilution
;
_journal_name_full 'Catalysis Science &amp; Technology'
_journal_paper_doi 10.1039/C8CY02115E
_journal_year 2019
_chemical_formula_sum 'C53 H62 Cl2 N4 Ru'
_chemical_formula_weight 927.04
_chemical_name_systematic
;
?
;
_space_group_IT_number 2
_symmetry_cell_setting triclinic
_symmetry_space_group_name_Hall '-P 1'
_symmetry_space_group_name_H-M 'P -1'
_atom_sites_solution_hydrogens geom
_atom_sites_solution_primary direct
_atom_sites_solution_secondary difmap
_audit_creation_method SHELXL-97
_audit_update_record
;
2012-10-25 deposited with the CCDC.
2018-11-26 downloaded from the CCDC.
;
_cell_angle_alpha 80.103(10)
_cell_angle_beta 89.839(10)
_cell_angle_gamma 70.644(10)
_cell_formula_units_Z 2
_cell_length_a 12.017(2)
_cell_length_b 12.562(2)
_cell_length_c 16.608(2)
_cell_measurement_reflns_used 5358
_cell_measurement_temperature 140(2)
_cell_measurement_theta_max 27.5
_cell_measurement_theta_min 2.77
_cell_volume 2326.2(6)
_computing_cell_refinement 'CrysAlis RED, Oxford Diffraction Ltd.,Version 1.171.35.11'
_computing_data_collection 'CrysAlis CCD, Oxford Diffraction Ltd.,Version 1.171.35.11'
_computing_data_reduction 'CrysAlis RED, Oxford Diffraction Ltd.,Version 1.171.35.11'
_computing_molecular_graphics 'MERCURY 2.4.5(CCDC, 2011)'
_computing_publication_material 'WINGX (Farrugia, 1999)'
_computing_structure_refinement 'SHELXL-97 (Sheldrick, 1997)'
_computing_structure_solution 'SIR-97_(Altomare & al., 1999)'
_diffrn_ambient_temperature 140(2)
_diffrn_detector_area_resol_mean 16.1852
_diffrn_measured_fraction_theta_full 0.955
_diffrn_measured_fraction_theta_max 0.955
_diffrn_measurement_device_type 'CCD Saphire 3 Xcalibur'
_diffrn_measurement_method 'omega scan'
_diffrn_radiation_monochromator graphite
_diffrn_radiation_source 'fine-focus sealed tube'
_diffrn_radiation_type MoK\a
_diffrn_radiation_wavelength 0.71069
_diffrn_reflns_av_R_equivalents 0.0934
_diffrn_reflns_av_sigmaI/netI 0.3278
_diffrn_reflns_limit_h_max 13
_diffrn_reflns_limit_h_min -15
_diffrn_reflns_limit_k_max 16
_diffrn_reflns_limit_k_min -15
_diffrn_reflns_limit_l_max 21
_diffrn_reflns_limit_l_min -20
_diffrn_reflns_number 17291
_diffrn_reflns_theta_full 27.00
_diffrn_reflns_theta_max 27.00
_diffrn_reflns_theta_min 2.77
_exptl_absorpt_coefficient_mu 0.492
_exptl_absorpt_correction_type none
_exptl_crystal_colour red
_exptl_crystal_density_diffrn 1.324
_exptl_crystal_density_method 'not measured'
_exptl_crystal_description plate
_exptl_crystal_F_000 972
_exptl_crystal_size_max 0.154
_exptl_crystal_size_mid 0.103
_exptl_crystal_size_min 0.018
_refine_diff_density_max 0.515
_refine_diff_density_min -0.583
_refine_diff_density_rms 0.085
_refine_ls_extinction_method none
_refine_ls_goodness_of_fit_ref 0.715
_refine_ls_hydrogen_treatment constr
_refine_ls_matrix_type full
_refine_ls_number_parameters 541
_refine_ls_number_reflns 9706
_refine_ls_number_restraints 0
_refine_ls_restrained_S_all 0.715
_refine_ls_R_factor_all 0.1877
_refine_ls_R_factor_gt 0.0589
_refine_ls_shift/su_max 0.000
_refine_ls_shift/su_mean 0.000
_refine_ls_structure_factor_coef Fsqd
_refine_ls_weighting_details 'calc w=1/[\s^2^(Fo^2^)+(0.0276P)^2^+0.0000P] where P=(Fo^2^+2Fc^2^)/3'
_refine_ls_weighting_scheme calc
_refine_ls_wR_factor_gt 0.0834
_refine_ls_wR_factor_ref 0.1047
_reflns_number_gt 3618
_reflns_number_total 9706
_reflns_threshold_expression >2sigma(I)
_cod_data_source_file c8cy02115e2.cif
_cod_data_source_block mrcatbisc7
_cod_depositor_comments
;
The following automatic conversions were performed:

'_symmetry_cell_setting' value 'Triclinic' changed to 'triclinic'
according to
/home/data/users/saulius/crontab/automatic-downloads/rss-feeds/RSC/lib/dictionaries/cif_core.dic
dictionary named 'cif_core.dic' version 2.4.2 from 2011-04-26.

Automatic conversion script
Id: cif_fix_values 4973 2017-02-22 13:04:09Z antanas 
;
_cod_original_cell_volume 2326.1(6)
_cod_original_sg_symbol_H-M P-1
_cod_database_code 1550291

loop_
_symmetry_equiv_pos_as_xyz
'x, y, z'
'-x, -y, -z'

loop_
_atom_site_label
_atom_site_type_symbol
_atom_site_fract_x
_atom_site_fract_y
_atom_site_fract_z
_atom_site_U_iso_or_equiv
_atom_site_adp_type
_atom_site_occupancy
_atom_site_symmetry_multiplicity
_atom_site_calc_flag
_atom_site_refinement_flags
Ru1 Ru 0.79568(4) 0.39701(5) 0.76441(3) 0.02670(15) Uani 1 1 d .
Cl1 Cl 0.89582(13) 0.50732(13) 0.81611(8) 0.0369(4) Uani 1 1 d .
Cl2 Cl 0.65863(12) 0.32090(13) 0.71545(8) 0.0310(4) Uani 1 1 d .
N1 N 0.8054(4) 0.4652(4) 0.5718(3) 0.0279(12) Uani 1 1 d .
N2 N 0.7331(4) 0.6153(4) 0.6266(3) 0.0316(12) Uani 1 1 d .
N3 N 0.8756(4) 0.2507(4) 0.9430(3) 0.0249(11) Uani 1 1 d .
N4 N 0.6864(4) 0.3101(4) 0.9225(2) 0.0262(12) Uani 1 1 d .
C1 C 0.7775(4) 0.4987(5) 0.6458(3) 0.0262(14) Uani 1 1 d .
C2 C 0.7789(5) 0.5589(6) 0.5095(4) 0.0414(17) Uani 1 1 d .
H2 H 0.7906 0.5570 0.4531 0.050 Uiso 1 1 calc R
C3 C 0.7340(5) 0.6527(6) 0.5420(4) 0.0393(17) Uani 1 1 d .
H3 H 0.7076 0.7298 0.5136 0.047 Uiso 1 1 calc R
C4 C 0.6684(5) 0.6916(5) 0.6789(3) 0.0304(15) Uani 1 1 d .
C5 C 0.7176(5) 0.7655(5) 0.7073(3) 0.0340(16) Uani 1 1 d .
C6 C 0.6482(5) 0.8402(5) 0.7536(4) 0.0384(17) Uani 1 1 d .
H6 H 0.6813 0.8890 0.7753 0.046 Uiso 1 1 calc R
C7 C 0.5318(5) 0.8486(5) 0.7708(3) 0.0350(16) Uani 1 1 d .
C8 C 0.4855(5) 0.7759(5) 0.7378(3) 0.0348(16) Uani 1 1 d .
H8 H 0.4067 0.7795 0.7482 0.042 Uiso 1 1 calc R
C9 C 0.5493(5) 0.7000(5) 0.6910(4) 0.0368(17) Uani 1 1 d .
C10 C 0.8409(5) 0.7630(5) 0.6907(3) 0.0429(18) Uani 1 1 d .
H10A H 0.8770 0.7045 0.6575 0.064 Uiso 1 1 calc R
H10B H 0.8875 0.7447 0.7427 0.064 Uiso 1 1 calc R
H10C H 0.8388 0.8383 0.6611 0.064 Uiso 1 1 calc R
C11 C 0.4611(5) 0.9281(5) 0.8228(3) 0.0466(18) Uani 1 1 d .
H11A H 0.3827 0.9206 0.8274 0.070 Uiso 1 1 calc R
H11B H 0.4530 1.0071 0.7980 0.070 Uiso 1 1 calc R
H11C H 0.5010 0.9092 0.8774 0.070 Uiso 1 1 calc R
C12 C 0.4942(5) 0.6252(5) 0.6539(3) 0.0435(17) Uani 1 1 d .
H12A H 0.5527 0.5761 0.6228 0.065 Uiso 1 1 calc R
H12B H 0.4260 0.6741 0.6172 0.065 Uiso 1 1 calc R
H12C H 0.4684 0.5772 0.6977 0.065 Uiso 1 1 calc R
C13 C 0.8397(5) 0.3485(5) 0.5555(3) 0.0284(15) Uani 1 1 d .
H13 H 0.8537 0.2954 0.6095 0.034 Uiso 1 1 calc R
C14 C 0.7364(5) 0.3350(5) 0.5097(3) 0.0352(16) Uani 1 1 d .
H14A H 0.7346 0.3691 0.4512 0.042 Uiso 1 1 calc R
H14B H 0.6616 0.3778 0.5319 0.042 Uiso 1 1 calc R
C15 C 0.7450(5) 0.2093(5) 0.5170(3) 0.0398(17) Uani 1 1 d .
H15A H 0.7768 0.1687 0.5730 0.048 Uiso 1 1 calc R
H15B H 0.6642 0.2066 0.5105 0.048 Uiso 1 1 calc R
C16 C 0.8209(6) 0.1441(6) 0.4561(4) 0.063(2) Uani 1 1 d .
H16A H 0.7709 0.1592 0.4054 0.076 Uiso 1 1 calc R
H16B H 0.8427 0.0611 0.4788 0.076 Uiso 1 1 calc R
C17 C 0.9331(5) 0.1675(6) 0.4322(4) 0.057(2) Uani 1 1 d .
H17A H 0.9127 0.2339 0.3864 0.068 Uiso 1 1 calc R
H17B H 0.9859 0.1003 0.4113 0.068 Uiso 1 1 calc R
C18 C 1.0019(5) 0.1925(6) 0.4997(3) 0.0433(17) Uani 1 1 d .
H18A H 1.0857 0.1732 0.4861 0.052 Uiso 1 1 calc R
H18B H 0.9988 0.1419 0.5517 0.052 Uiso 1 1 calc R
C19 C 0.9554(5) 0.3184(5) 0.5126(3) 0.0384(17) Uani 1 1 d .
H19A H 1.0159 0.3326 0.5455 0.046 Uiso 1 1 calc R
H19B H 0.9436 0.3698 0.4587 0.046 Uiso 1 1 calc R
C20 C 0.7881(4) 0.3144(5) 0.8848(3) 0.0236(14) Uani 1 1 d .
C21 C 0.8311(5) 0.2070(5) 1.0125(3) 0.0289(15) Uani 1 1 d .
H21 H 0.8753 0.1596 1.0605 0.035 Uiso 1 1 calc R
C22 C 0.7146(5) 0.2440(5) 0.9994(3) 0.0294(15) Uani 1 1 d .
H22 H 0.6600 0.2276 1.0369 0.035 Uiso 1 1 calc R
C23 C 0.5672(5) 0.3763(5) 0.8936(3) 0.0236(14) Uani 1 1 d .
C24 C 0.4914(5) 0.3174(5) 0.8767(3) 0.0306(15) Uani 1 1 d .
C25 C 0.3747(5) 0.3825(6) 0.8519(3) 0.0353(16) Uani 1 1 d .
H25 H 0.3222 0.3442 0.8403 0.042 Uiso 1 1 calc R
C26 C 0.3323(5) 0.4993(6) 0.8437(3) 0.0372(16) Uani 1 1 d .
C27 C 0.4107(5) 0.5526(5) 0.8628(3) 0.0357(16) Uani 1 1 d .
H27 H 0.3829 0.6338 0.8575 0.043 Uiso 1 1 calc R
C28 C 0.5279(5) 0.4928(5) 0.8892(3) 0.0297(15) Uani 1 1 d .
C29 C 0.5345(5) 0.1885(5) 0.8825(4) 0.0428(17) Uani 1 1 d .
H29A H 0.6186 0.1570 0.9002 0.064 Uiso 1 1 calc R
H29B H 0.5234 0.1701 0.8287 0.064 Uiso 1 1 calc R
H29C H 0.4895 0.1549 0.9223 0.064 Uiso 1 1 calc R
C30 C 0.2044(5) 0.5705(6) 0.8164(4) 0.063(2) Uani 1 1 d .
H30A H 0.1924 0.6518 0.8155 0.094 Uiso 1 1 calc R
H30B H 0.1517 0.5460 0.8546 0.094 Uiso 1 1 calc R
H30C H 0.1869 0.5596 0.7614 0.094 Uiso 1 1 calc R
C31 C 0.6067(5) 0.5556(5) 0.9143(3) 0.0394(17) Uani 1 1 d .
H31A H 0.5621 0.6379 0.9068 0.059 Uiso 1 1 calc R
H31B H 0.6751 0.5430 0.8803 0.059 Uiso 1 1 calc R
H31C H 0.6339 0.5264 0.9719 0.059 Uiso 1 1 calc R
C32 C 1.0029(4) 0.2411(5) 0.9402(3) 0.0256(14) Uani 1 1 d .
H32 H 1.0150 0.2776 0.8839 0.031 Uiso 1 1 calc R
C33 C 1.0809(4) 0.1179(5) 0.9537(3) 0.0291(15) Uani 1 1 d .
H33A H 1.0547 0.0794 0.9139 0.035 Uiso 1 1 calc R
H33B H 1.0700 0.0805 1.0092 0.035 Uiso 1 1 calc R
C34 C 1.2124(5) 0.0985(5) 0.9453(3) 0.0368(16) Uani 1 1 d .
H34A H 1.2223 0.1505 0.8959 0.044 Uiso 1 1 calc R
H34B H 1.2526 0.0187 0.9373 0.044 Uiso 1 1 calc R
C35 C 1.2726(5) 0.1192(5) 1.0202(3) 0.0394(17) Uani 1 1 d .
H35A H 1.2440 0.0834 1.0701 0.047 Uiso 1 1 calc R
H35B H 1.3585 0.0782 1.0201 0.047 Uiso 1 1 calc R
C36 C 1.2551(5) 0.2414(5) 1.0271(3) 0.0435(17) Uani 1 1 d .
H36A H 1.2568 0.2457 1.0860 0.052 Uiso 1 1 calc R
H36B H 1.3236 0.2605 1.0040 0.052 Uiso 1 1 calc R
C37 C 1.1445(5) 0.3325(5) 0.9865(3) 0.0406(17) Uani 1 1 d .
H37A H 1.1544 0.3450 0.9268 0.049 Uiso 1 1 calc R
H37B H 1.1383 0.4049 1.0052 0.049 Uiso 1 1 calc R
C38 C 1.0280(5) 0.3112(5) 1.0003(3) 0.0340(15) Uani 1 1 d .
H38A H 0.9631 0.3859 0.9942 0.041 Uiso 1 1 calc R
H38B H 1.0299 0.2699 1.0570 0.041 Uiso 1 1 calc R
C39 C 0.9303(4) 0.2841(5) 0.7461(3) 0.0250(14) Uani 1 1 d .
C40 C 1.0393(5) 0.2973(5) 0.7121(3) 0.0311(15) Uani 1 1 d .
H40 H 1.0511 0.3691 0.6972 0.037 Uiso 1 1 calc R
C41 C 1.1205(5) 0.1956(5) 0.7044(3) 0.0280(15) Uani 1 1 d .
C42 C 1.0703(4) 0.1027(5) 0.7335(3) 0.0243(14) Uani 1 1 d .
C43 C 1.1158(5) -0.0149(5) 0.7418(3) 0.0340(16) Uani 1 1 d .
H43 H 1.1936 -0.0504 0.7261 0.041 Uiso 1 1 calc R
C44 C 1.0483(5) -0.0824(5) 0.7730(3) 0.0326(16) Uani 1 1 d .
H44 H 1.0801 -0.1636 0.7791 0.039 Uiso 1 1 calc R
C45 C 0.9348(6) -0.0301(5) 0.7951(3) 0.0341(16) Uani 1 1 d .
H45 H 0.8881 -0.0758 0.8151 0.041 Uiso 1 1 calc R
C46 C 0.8878(5) 0.0890(5) 0.7885(3) 0.0349(16) Uani 1 1 d .
H46 H 0.8101 0.1239 0.8044 0.042 Uiso 1 1 calc R
C47 C 0.9565(5) 0.1571(5) 0.7580(3) 0.0269(14) Uani 1 1 d .
C48 C 1.2398(5) 0.1766(6) 0.6749(3) 0.0353(16) Uani 1 1 d .
C49 C 1.2943(5) 0.0869(6) 0.6316(4) 0.0480(19) Uani 1 1 d .
H49 H 1.2520 0.0389 0.6199 0.058 Uiso 1 1 calc R
C50 C 1.4099(5) 0.0673(6) 0.6054(4) 0.061(2) Uani 1 1 d .
H50 H 1.4435 0.0070 0.5758 0.073 Uiso 1 1 calc R
C51 C 1.4739(7) 0.1323(8) 0.6214(4) 0.071(3) Uani 1 1 d .
H51 H 1.5532 0.1168 0.6061 0.085 Uiso 1 1 calc R
C52 C 1.4173(6) 0.2252(7) 0.6623(4) 0.068(3) Uani 1 1 d .
H52 H 1.4599 0.2735 0.6727 0.081 Uiso 1 1 calc R
C53 C 1.3009(5) 0.2490(6) 0.6880(3) 0.0447(19) Uani 1 1 d .
H53 H 1.2652 0.3131 0.7137 0.054 Uiso 1 1 calc R

loop_
_atom_site_aniso_label
_atom_site_aniso_U_11
_atom_site_aniso_U_22
_atom_site_aniso_U_33
_atom_site_aniso_U_23
_atom_site_aniso_U_13
_atom_site_aniso_U_12
Ru1 0.0286(3) 0.0276(3) 0.0271(3) -0.0046(3) 0.0010(2) -0.0138(3)
Cl1 0.0477(10) 0.0349(10) 0.0358(9) -0.0011(8) -0.0058(8) -0.0265(9)
Cl2 0.0303(9) 0.0380(10) 0.0304(9) -0.0074(8) 0.0021(7) -0.0188(8)
N1 0.035(3) 0.024(3) 0.026(3) -0.003(3) -0.002(2) -0.012(3)
N2 0.041(3) 0.033(3) 0.027(3) -0.006(3) 0.001(2) -0.020(3)
N3 0.027(3) 0.024(3) 0.025(3) -0.005(2) 0.003(2) -0.010(2)
N4 0.027(3) 0.027(3) 0.025(3) 0.001(2) 0.002(2) -0.013(3)
C1 0.026(3) 0.024(4) 0.031(4) -0.010(3) 0.003(3) -0.009(3)
C2 0.063(5) 0.033(4) 0.029(4) -0.002(4) 0.000(3) -0.019(4)
C3 0.053(4) 0.027(4) 0.032(4) 0.006(3) -0.004(3) -0.012(4)
C4 0.040(4) 0.022(4) 0.027(4) 0.005(3) 0.003(3) -0.013(3)
C5 0.043(4) 0.028(4) 0.032(4) 0.001(3) -0.003(3) -0.017(4)
C6 0.049(5) 0.028(4) 0.041(4) 0.001(3) -0.011(3) -0.020(4)
C7 0.045(4) 0.025(4) 0.031(4) -0.004(3) -0.001(3) -0.006(3)
C8 0.034(4) 0.029(4) 0.041(4) -0.010(3) -0.005(3) -0.008(3)
C9 0.036(4) 0.026(4) 0.048(4) -0.001(3) -0.011(3) -0.012(3)
C10 0.052(4) 0.047(5) 0.041(4) -0.004(4) 0.005(3) -0.034(4)
C11 0.059(4) 0.034(4) 0.047(4) -0.010(4) -0.001(3) -0.015(4)
C12 0.044(4) 0.033(4) 0.056(4) -0.015(4) -0.007(3) -0.013(3)
C13 0.032(4) 0.030(4) 0.024(3) 0.001(3) 0.001(3) -0.015(3)
C14 0.033(4) 0.038(4) 0.033(4) -0.005(3) 0.005(3) -0.011(3)
C15 0.047(4) 0.051(5) 0.029(4) -0.015(4) 0.000(3) -0.023(4)
C16 0.058(5) 0.068(6) 0.076(5) -0.030(5) 0.000(4) -0.029(5)
C17 0.065(5) 0.055(5) 0.055(5) -0.032(4) 0.001(4) -0.014(4)
C18 0.045(4) 0.055(5) 0.026(4) -0.010(4) 0.012(3) -0.011(4)
C19 0.045(4) 0.043(5) 0.028(4) 0.005(3) 0.001(3) -0.022(4)
C20 0.022(3) 0.024(4) 0.029(3) -0.010(3) -0.005(3) -0.010(3)
C21 0.041(4) 0.028(4) 0.020(3) 0.006(3) -0.001(3) -0.020(3)
C22 0.040(4) 0.030(4) 0.024(3) 0.002(3) 0.001(3) -0.021(3)
C23 0.024(3) 0.028(4) 0.021(3) -0.003(3) 0.005(3) -0.012(3)
C24 0.035(4) 0.032(4) 0.028(3) -0.012(3) 0.007(3) -0.012(3)
C25 0.036(4) 0.043(5) 0.034(4) -0.012(4) 0.003(3) -0.020(4)
C26 0.028(4) 0.042(5) 0.043(4) -0.006(4) 0.002(3) -0.014(4)
C27 0.040(4) 0.025(4) 0.039(4) -0.008(3) 0.010(3) -0.006(3)
C28 0.027(4) 0.029(4) 0.034(4) -0.008(3) -0.001(3) -0.009(3)
C29 0.042(4) 0.037(4) 0.057(4) -0.013(4) 0.003(3) -0.022(4)
C30 0.031(4) 0.071(6) 0.085(5) -0.001(4) -0.011(4) -0.022(4)
C31 0.045(4) 0.037(4) 0.042(4) -0.013(3) 0.002(3) -0.018(4)
C32 0.032(4) 0.031(4) 0.018(3) -0.001(3) 0.001(3) -0.017(3)
C33 0.034(4) 0.028(4) 0.029(3) 0.000(3) 0.001(3) -0.016(3)
C34 0.042(4) 0.032(4) 0.037(4) -0.003(3) 0.000(3) -0.014(3)
C35 0.031(4) 0.038(4) 0.046(4) 0.004(4) -0.006(3) -0.013(3)
C36 0.039(4) 0.044(5) 0.046(4) -0.001(4) -0.010(3) -0.016(4)
C37 0.038(4) 0.030(4) 0.057(4) -0.010(4) -0.006(3) -0.014(4)
C38 0.035(4) 0.024(4) 0.039(4) -0.004(3) -0.003(3) -0.006(3)
C39 0.028(3) 0.035(4) 0.013(3) 0.001(3) -0.002(2) -0.015(3)
C40 0.030(4) 0.033(4) 0.031(4) -0.001(3) -0.001(3) -0.015(3)
C41 0.025(3) 0.034(4) 0.023(3) 0.004(3) -0.003(3) -0.012(3)
C42 0.017(3) 0.035(4) 0.022(3) -0.004(3) -0.003(3) -0.012(3)
C43 0.031(4) 0.038(4) 0.031(4) -0.004(3) -0.006(3) -0.009(3)
C44 0.039(4) 0.027(4) 0.032(4) -0.002(3) 0.000(3) -0.012(3)
C45 0.055(5) 0.026(4) 0.030(4) -0.001(3) -0.006(3) -0.027(4)
C46 0.033(4) 0.035(4) 0.035(4) -0.003(3) -0.003(3) -0.012(3)
C47 0.038(4) 0.031(4) 0.020(3) -0.008(3) -0.001(3) -0.022(3)
C48 0.028(4) 0.041(5) 0.032(4) 0.006(3) -0.001(3) -0.011(3)
C49 0.043(4) 0.050(5) 0.045(4) 0.005(4) 0.007(3) -0.014(4)
C50 0.042(5) 0.050(5) 0.068(5) 0.009(4) 0.028(4) 0.004(4)
C51 0.064(6) 0.086(7) 0.063(6) 0.026(5) 0.000(5) -0.046(6)
C52 0.055(6) 0.088(7) 0.068(6) 0.016(5) -0.020(4) -0.050(5)
C53 0.037(4) 0.064(5) 0.040(4) 0.005(4) -0.003(3) -0.032(4)

loop_
_atom_type_symbol
_atom_type_description
_atom_type_scat_dispersion_real
_atom_type_scat_dispersion_imag
_atom_type_scat_source
C C 0.0033 0.0016 'International Tables Vol C Tables 4.2.6.8 and 6.1.1.4'
H H 0.0000 0.0000 'International Tables Vol C Tables 4.2.6.8 and 6.1.1.4'
N N 0.0061 0.0033 'International Tables Vol C Tables 4.2.6.8 and 6.1.1.4'
Cl Cl 0.1484 0.1585 'International Tables Vol C Tables 4.2.6.8 and 6.1.1.4'
Ru Ru -1.2594 0.8363 'International Tables Vol C Tables 4.2.6.8 and 6.1.1.4'

loop_
_geom_angle_atom_site_label_1
_geom_angle_atom_site_label_2
_geom_angle_atom_site_label_3
_geom_angle
C39 Ru1 C20 93.3(2)
C39 Ru1 C1 95.5(2)
C20 Ru1 C1 171.1(2)
C39 Ru1 Cl2 97.32(16)
C20 Ru1 Cl2 90.94(14)
C1 Ru1 Cl2 86.94(14)
C39 Ru1 Cl1 95.06(16)
C20 Ru1 Cl1 89.50(14)
C1 Ru1 Cl1 90.73(15)
Cl2 Ru1 Cl1 167.56(6)
C1 N1 C2 110.8(5)
C1 N1 C13 126.7(5)
C2 N1 C13 121.8(5)
C1 N2 C3 110.6(5)
C1 N2 C4 126.3(5)
C3 N2 C4 121.5(5)
C20 N3 C21 111.7(4)
C20 N3 C32 126.1(4)
C21 N3 C32 121.6(4)
C22 N4 C20 110.2(4)
C22 N4 C23 122.4(4)
C20 N4 C23 126.8(4)
N2 C1 N1 104.0(5)
N2 C1 Ru1 126.5(4)
N1 C1 Ru1 129.5(4)
C3 C2 N1 108.1(5)
C3 C2 H2 125.9
N1 C2 H2 125.9
C2 C3 N2 106.5(6)
C2 C3 H3 126.8
N2 C3 H3 126.8
C5 C4 C9 121.5(6)
C5 C4 N2 120.0(5)
C9 C4 N2 117.9(5)
C6 C5 C4 116.8(5)
C6 C5 C10 120.8(5)
C4 C5 C10 122.4(6)
C5 C6 C7 124.0(6)
C5 C6 H6 118.0
C7 C6 H6 118.0
C8 C7 C6 116.6(6)
C8 C7 C11 121.1(5)
C6 C7 C11 122.3(6)
C9 C8 C7 122.5(6)
C9 C8 H8 118.8
C7 C8 H8 118.8
C8 C9 C4 118.4(6)
C8 C9 C12 120.8(5)
C4 C9 C12 120.8(6)
C5 C10 H10A 109.5
C5 C10 H10B 109.5
H10A C10 H10B 109.5
C5 C10 H10C 109.5
H10A C10 H10C 109.5
H10B C10 H10C 109.5
C7 C11 H11A 109.5
C7 C11 H11B 109.5
H11A C11 H11B 109.5
C7 C11 H11C 109.5
H11A C11 H11C 109.5
H11B C11 H11C 109.5
C9 C12 H12A 109.5
C9 C12 H12B 109.5
H12A C12 H12B 109.5
C9 C12 H12C 109.5
H12A C12 H12C 109.5
H12B C12 H12C 109.5
N1 C13 C19 110.7(4)
N1 C13 C14 108.9(5)
C19 C13 C14 114.7(5)
N1 C13 H13 107.4
C19 C13 H13 107.4
C14 C13 H13 107.4
C13 C14 C15 112.4(5)
C13 C14 H14A 109.1
C15 C14 H14A 109.1
C13 C14 H14B 109.1
C15 C14 H14B 109.1
H14A C14 H14B 107.8
C16 C15 C14 115.9(5)
C16 C15 H15A 108.3
C14 C15 H15A 108.3
C16 C15 H15B 108.3
C14 C15 H15B 108.3
H15A C15 H15B 107.4
C15 C16 C17 119.0(5)
C15 C16 H16A 107.6
C17 C16 H16A 107.6
C15 C16 H16B 107.6
C17 C16 H16B 107.6
H16A C16 H16B 107.0
C16 C17 C18 116.2(5)
C16 C17 H17A 108.2
C18 C17 H17A 108.2
C16 C17 H17B 108.2
C18 C17 H17B 108.2
H17A C17 H17B 107.4
C17 C18 C19 114.1(5)
C17 C18 H18A 108.7
C19 C18 H18A 108.7
C17 C18 H18B 108.7
C19 C18 H18B 108.7
H18A C18 H18B 107.6
C13 C19 C18 113.4(4)
C13 C19 H19A 108.9
C18 C19 H19A 108.9
C13 C19 H19B 108.9
C18 C19 H19B 108.9
H19A C19 H19B 107.7
N3 C20 N4 103.1(4)
N3 C20 Ru1 131.1(4)
N4 C20 Ru1 125.8(4)
C22 C21 N3 106.7(5)
C22 C21 H21 126.6
N3 C21 H21 126.6
C21 C22 N4 108.3(4)
C21 C22 H22 125.9
N4 C22 H22 125.9
C28 C23 C24 121.9(5)
C28 C23 N4 119.8(5)
C24 C23 N4 118.1(5)
C25 C24 C23 117.4(6)
C25 C24 C29 120.6(5)
C23 C24 C29 122.0(5)
C26 C25 C24 122.8(5)
C26 C25 H25 118.6
C24 C25 H25 118.6
C25 C26 C27 117.2(5)
C25 C26 C30 122.7(5)
C27 C26 C30 120.1(6)
C28 C27 C26 123.1(6)
C28 C27 H27 118.5
C26 C27 H27 118.5
C23 C28 C27 117.5(5)
C23 C28 C31 122.1(5)
C27 C28 C31 120.4(6)
C24 C29 H29A 109.5
C24 C29 H29B 109.5
H29A C29 H29B 109.5
C24 C29 H29C 109.5
H29A C29 H29C 109.5
H29B C29 H29C 109.5
C26 C30 H30A 109.5
C26 C30 H30B 109.5
H30A C30 H30B 109.5
C26 C30 H30C 109.5
H30A C30 H30C 109.5
H30B C30 H30C 109.5
C28 C31 H31A 109.5
C28 C31 H31B 109.5
H31A C31 H31B 109.5
C28 C31 H31C 109.5
H31A C31 H31C 109.5
H31B C31 H31C 109.5
N3 C32 C33 110.8(4)
N3 C32 C38 108.3(4)
C33 C32 C38 114.9(4)
N3 C32 H32 107.5
C33 C32 H32 107.5
C38 C32 H32 107.5
C32 C33 C34 115.1(4)
C32 C33 H33A 108.5
C34 C33 H33A 108.5
C32 C33 H33B 108.5
C34 C33 H33B 108.5
H33A C33 H33B 107.5
C33 C34 C35 113.3(5)
C33 C34 H34A 108.9
C35 C34 H34A 108.9
C33 C34 H34B 108.9
C35 C34 H34B 108.9
H34A C34 H34B 107.7
C36 C35 C34 117.6(5)
C36 C35 H35A 107.9
C34 C35 H35A 107.9
C36 C35 H35B 107.9
C34 C35 H35B 107.9
H35A C35 H35B 107.2
C37 C36 C35 117.6(5)
C37 C36 H36A 107.9
C35 C36 H36A 107.9
C37 C36 H36B 107.9
C35 C36 H36B 107.9
H36A C36 H36B 107.2
C36 C37 C38 117.7(5)
C36 C37 H37A 107.9
C38 C37 H37A 107.9
C36 C37 H37B 107.9
C38 C37 H37B 107.9
H37A C37 H37B 107.2
C37 C38 C32 112.2(5)
C37 C38 H38A 109.2
C32 C38 H38A 109.2
C37 C38 H38B 109.2
C32 C38 H38B 109.2
H38A C38 H38B 107.9
C40 C39 C47 102.5(5)
C40 C39 Ru1 127.8(4)
C47 C39 Ru1 129.6(4)
C41 C40 C39 112.2(5)
C41 C40 H40 123.9
C39 C40 H40 123.9
C40 C41 C48 126.8(5)
C40 C41 C42 108.5(5)
C48 C41 C42 124.7(5)
C43 C42 C47 120.9(5)
C43 C42 C41 132.7(5)
C47 C42 C41 106.3(5)
C42 C43 C44 120.4(6)
C42 C43 H43 119.8
C44 C43 H43 119.8
C45 C44 C43 119.4(6)
C45 C44 H44 120.3
C43 C44 H44 120.3
C46 C45 C44 121.0(5)
C46 C45 H45 119.5
C44 C45 H45 119.5
C45 C46 C47 119.6(6)
C45 C46 H46 120.2
C47 C46 H46 120.2
C46 C47 C42 118.6(5)
C46 C47 C39 130.9(5)
C42 C47 C39 110.4(4)
C53 C48 C49 118.4(5)
C53 C48 C41 120.0(6)
C49 C48 C41 121.6(5)
C50 C49 C48 121.4(6)
C50 C49 H49 119.3
C48 C49 H49 119.3
C51 C50 C49 121.4(7)
C51 C50 H50 119.3
C49 C50 H50 119.3
C50 C51 C52 117.0(7)
C50 C51 H51 121.5
C52 C51 H51 121.5
C53 C52 C51 123.2(7)
C53 C52 H52 118.4
C51 C52 H52 118.4
C48 C53 C52 118.5(7)
C48 C53 H53 120.8
C52 C53 H53 120.8

loop_
_geom_bond_atom_site_label_1
_geom_bond_atom_site_label_2
_geom_bond_distance
Ru1 C39 1.829(6)
Ru1 C20 2.105(5)
Ru1 C1 2.125(5)
Ru1 Cl2 2.3677(15)
Ru1 Cl1 2.3718(16)
N1 C1 1.372(6)
N1 C2 1.375(7)
N1 C13 1.459(7)
N2 C1 1.362(7)
N2 C3 1.404(6)
N2 C4 1.438(7)
N3 C20 1.365(6)
N3 C21 1.376(6)
N3 C32 1.494(6)
N4 C22 1.375(6)
N4 C20 1.384(6)
N4 C23 1.432(6)
C2 C3 1.328(8)
C2 H2 0.9500
C3 H3 0.9500
C4 C5 1.397(7)
C4 C9 1.416(7)
C5 C6 1.375(8)
C5 C10 1.498(7)
C6 C7 1.399(7)
C6 H6 0.9500
C7 C8 1.399(7)
C7 C11 1.481(7)
C8 C9 1.366(8)
C8 H8 0.9500
C9 C12 1.522(7)
C10 H10A 0.9800
C10 H10B 0.9800
C10 H10C 0.9800
C11 H11A 0.9800
C11 H11B 0.9800
C11 H11C 0.9800
C12 H12A 0.9800
C12 H12B 0.9800
C12 H12C 0.9800
C13 C19 1.523(7)
C13 C14 1.527(6)
C13 H13 1.0000
C14 C15 1.533(7)
C14 H14A 0.9900
C14 H14B 0.9900
C15 C16 1.519(8)
C15 H15A 0.9900
C15 H15B 0.9900
C16 C17 1.511(7)
C16 H16A 0.9900
C16 H16B 0.9900
C17 C18 1.529(7)
C17 H17A 0.9900
C17 H17B 0.9900
C18 C19 1.546(8)
C18 H18A 0.9900
C18 H18B 0.9900
C19 H19A 0.9900
C19 H19B 0.9900
C21 C22 1.326(6)
C21 H21 0.9500
C22 H22 0.9500
C23 C28 1.370(7)
C23 C24 1.406(6)
C24 C25 1.391(7)
C24 C29 1.513(7)
C25 C26 1.366(8)
C25 H25 0.9500
C26 C27 1.389(7)
C26 C30 1.524(8)
C27 C28 1.388(7)
C27 H27 0.9500
C28 C31 1.517(6)
C29 H29A 0.9800
C29 H29B 0.9800
C29 H29C 0.9800
C30 H30A 0.9800
C30 H30B 0.9800
C30 H30C 0.9800
C31 H31A 0.9800
C31 H31B 0.9800
C31 H31C 0.9800
C32 C33 1.499(7)
C32 C38 1.531(7)
C32 H32 1.0000
C33 C34 1.527(6)
C33 H33A 0.9900
C33 H33B 0.9900
C34 C35 1.543(7)
C34 H34A 0.9900
C34 H34B 0.9900
C35 C36 1.502(8)
C35 H35A 0.9900
C35 H35B 0.9900
C36 C37 1.504(7)
C36 H36A 0.9900
C36 H36B 0.9900
C37 C38 1.520(6)
C37 H37A 0.9900
C37 H37B 0.9900
C38 H38A 0.9900
C38 H38B 0.9900
C39 C40 1.474(6)
C39 C47 1.497(7)
C40 C41 1.353(7)
C40 H40 0.9500
C41 C48 1.471(7)
C41 C42 1.493(7)
C42 C43 1.377(7)
C42 C47 1.405(7)
C43 C44 1.395(7)
C43 H43 0.9500
C44 C45 1.383(7)
C44 H44 0.9500
C45 C46 1.397(8)
C45 H45 0.9500
C46 C47 1.408(6)
C46 H46 0.9500
C48 C53 1.387(7)
C48 C49 1.416(8)
C49 C50 1.410(7)
C49 H49 0.9500
C50 C51 1.350(8)
C50 H50 0.9500
C51 C52 1.424(10)
C51 H51 0.9500
C52 C53 1.411(8)
C52 H52 0.9500
C53 H53 0.9500

loop_
_geom_torsion_atom_site_label_1
_geom_torsion_atom_site_label_2
_geom_torsion_atom_site_label_3
_geom_torsion_atom_site_label_4
_geom_torsion
C3 N2 C1 N1 0.0(5)
C4 N2 C1 N1 166.1(5)
C3 N2 C1 Ru1 -179.6(3)
C4 N2 C1 Ru1 -13.5(7)
C2 N1 C1 N2 0.1(5)
C13 N1 C1 N2 -170.1(4)
C2 N1 C1 Ru1 179.7(4)
C13 N1 C1 Ru1 9.5(7)
C39 Ru1 C1 N2 -146.6(4)
C20 Ru1 C1 N2 39.9(16)
Cl2 Ru1 C1 N2 116.3(4)
Cl1 Ru1 C1 N2 -51.5(4)
C39 Ru1 C1 N1 33.9(5)
C20 Ru1 C1 N1 -139.6(12)
Cl2 Ru1 C1 N1 -63.2(4)
Cl1 Ru1 C1 N1 129.0(4)
C1 N1 C2 C3 -0.1(6)
C13 N1 C2 C3 170.6(5)
N1 C2 C3 N2 0.1(6)
C1 N2 C3 C2 0.0(6)
C4 N2 C3 C2 -166.9(5)
C1 N2 C4 C5 113.2(6)
C3 N2 C4 C5 -82.1(7)
C1 N2 C4 C9 -75.3(7)
C3 N2 C4 C9 89.5(6)
C9 C4 C5 C6 5.5(8)
N2 C4 C5 C6 176.7(5)
C9 C4 C5 C10 -176.1(5)
N2 C4 C5 C10 -4.8(8)
C4 C5 C6 C7 -2.4(9)
C10 C5 C6 C7 179.1(5)
C5 C6 C7 C8 -0.3(8)
C5 C6 C7 C11 178.3(6)
C6 C7 C8 C9 0.1(8)
C11 C7 C8 C9 -178.6(5)
C7 C8 C9 C4 2.8(8)
C7 C8 C9 C12 -178.0(5)
C5 C4 C9 C8 -5.7(8)
N2 C4 C9 C8 -177.2(5)
C5 C4 C9 C12 175.1(5)
N2 C4 C9 C12 3.7(7)
C1 N1 C13 C19 -127.2(5)
C2 N1 C13 C19 63.6(6)
C1 N1 C13 C14 105.7(5)
C2 N1 C13 C14 -63.4(6)
N1 C13 C14 C15 -159.2(5)
C19 C13 C14 C15 76.1(6)
C13 C14 C15 C16 -84.4(6)
C14 C15 C16 C17 37.3(8)
C15 C16 C17 C18 35.9(9)
C16 C17 C18 C19 -82.8(7)
N1 C13 C19 C18 175.4(5)
C14 C13 C19 C18 -60.8(6)
C17 C18 C19 C13 73.8(6)
C21 N3 C20 N4 1.2(6)
C32 N3 C20 N4 -170.0(5)
C21 N3 C20 Ru1 -176.6(4)
C32 N3 C20 Ru1 12.2(8)
C22 N4 C20 N3 -1.2(6)
C23 N4 C20 N3 170.1(5)
C22 N4 C20 Ru1 176.8(4)
C23 N4 C20 Ru1 -11.9(8)
C39 Ru1 C20 N3 35.9(5)
C1 Ru1 C20 N3 -150.7(12)
Cl2 Ru1 C20 N3 133.2(5)
Cl1 Ru1 C20 N3 -59.2(5)
C39 Ru1 C20 N4 -141.5(5)
C1 Ru1 C20 N4 31.9(16)
Cl2 Ru1 C20 N4 -44.1(4)
Cl1 Ru1 C20 N4 123.4(4)
C20 N3 C21 C22 -0.8(6)
C32 N3 C21 C22 170.8(5)
N3 C21 C22 N4 0.1(6)
C20 N4 C22 C21 0.7(6)
C23 N4 C22 C21 -171.0(5)
C22 N4 C23 C28 104.4(6)
C20 N4 C23 C28 -65.9(7)
C22 N4 C23 C24 -70.7(7)
C20 N4 C23 C24 119.0(5)
C28 C23 C24 C25 2.4(8)
N4 C23 C24 C25 177.4(4)
C28 C23 C24 C29 -179.3(5)
N4 C23 C24 C29 -4.3(7)
C23 C24 C25 C26 0.0(8)
C29 C24 C25 C26 -178.3(5)
C24 C25 C26 C27 -1.2(9)
C24 C25 C26 C30 179.8(5)
C25 C26 C27 C28 0.0(8)
C30 C26 C27 C28 179.1(5)
C24 C23 C28 C27 -3.5(8)
N4 C23 C28 C27 -178.4(4)
C24 C23 C28 C31 174.7(4)
N4 C23 C28 C31 -0.2(8)
C26 C27 C28 C23 2.3(8)
C26 C27 C28 C31 -176.0(5)
C20 N3 C32 C33 -127.5(5)
C21 N3 C32 C33 62.1(6)
C20 N3 C32 C38 105.6(6)
C21 N3 C32 C38 -64.9(6)
N3 C32 C33 C34 175.4(4)
C38 C32 C33 C34 -61.4(6)
C32 C33 C34 C35 76.7(6)
C33 C34 C35 C36 -78.8(6)
C34 C35 C36 C37 26.5(8)
C35 C36 C37 C38 47.0(8)
C36 C37 C38 C32 -85.3(6)
N3 C32 C38 C37 -165.2(4)
C33 C32 C38 C37 70.2(5)
C20 Ru1 C39 C40 -131.0(4)
C1 Ru1 C39 C40 50.0(5)
Cl2 Ru1 C39 C40 137.6(4)
Cl1 Ru1 C39 C40 -41.2(4)
C20 Ru1 C39 C47 51.9(5)
C1 Ru1 C39 C47 -127.0(4)
Cl2 Ru1 C39 C47 -39.4(4)
Cl1 Ru1 C39 C47 141.7(4)
C47 C39 C40 C41 -0.3(6)
Ru1 C39 C40 C41 -178.0(4)
C39 C40 C41 C48 -178.1(5)
C39 C40 C41 C42 0.2(6)
C40 C41 C42 C43 -177.3(6)
C48 C41 C42 C43 1.0(9)
C40 C41 C42 C47 0.1(6)
C48 C41 C42 C47 178.4(5)
C47 C42 C43 C44 1.5(8)
C41 C42 C43 C44 178.6(5)
C42 C43 C44 C45 0.5(8)
C43 C44 C45 C46 -1.6(8)
C44 C45 C46 C47 0.7(8)
C45 C46 C47 C42 1.3(8)
C45 C46 C47 C39 -178.6(5)
C43 C42 C47 C46 -2.4(8)
C41 C42 C47 C46 179.9(4)
C43 C42 C47 C39 177.5(5)
C41 C42 C47 C39 -0.3(6)
C40 C39 C47 C46 -179.8(5)
Ru1 C39 C47 C46 -2.2(8)
C40 C39 C47 C42 0.3(5)
Ru1 C39 C47 C42 178.0(4)
C40 C41 C48 C53 30.6(8)
C42 C41 C48 C53 -147.4(5)
C40 C41 C48 C49 -148.1(6)
C42 C41 C48 C49 33.9(8)
C53 C48 C49 C50 3.0(9)
C41 C48 C49 C50 -178.3(5)
C48 C49 C50 C51 0.8(9)
C49 C50 C51 C52 -3.1(10)
C50 C51 C52 C53 1.9(11)
C49 C48 C53 C52 -4.1(8)
C41 C48 C53 C52 177.1(5)
C51 C52 C53 C48 1.8(10)
